data_2216041
loop_
_publ_author_name
'Wu, Chang-Ju'
'Chen, Ju-Na'
'Shi, Jing-Min'

_publ_section_title
;
 Tris(3,3'-diamino-2,2'-bipyridine)zinc(II) dinitrate
;
_journal_coeditor_code LH2515
_journal_issue 11
_journal_name_full 'Acta Crystallographica Section E'
_journal_page_first m2668
_journal_page_last m2668
_journal_paper_doi 10.1107/S1600536807048192
_journal_volume 63
_journal_year 2007
_chemical_formula_iupac '[Zn(C10 H10 N4)3](N O3)2'
_chemical_formula_moiety 'C30 H30 N12 Zn 2+ , 2N O3 -'
_chemical_formula_sum 'C30 H30 N14 O6 Zn'
_chemical_formula_weight 748.05
_chemical_name_systematic
;
Tris(3,3'-diamino-2,2'-bipyridine)zinc(II) bis(nitrate)
;
_space_group_IT_number 155
_symmetry_cell_setting trigonal
_symmetry_space_group_name_Hall 'R 3 2"'
_symmetry_space_group_name_H-M 'R 3 2 :H'
_atom_sites_solution_hydrogens geom
_atom_sites_solution_primary direct
_atom_sites_solution_secondary difmap
_audit_creation_method SHELXL97
_cell_angle_alpha 90.00
_cell_angle_beta 90.00
_cell_angle_gamma 120.00
_cell_formula_units_Z 3
_cell_length_a 14.6116(19)
_cell_length_b 14.6116(19)
_cell_length_c 13.199(4)
_cell_measurement_reflns_used 918
_cell_measurement_temperature 298(2)
_cell_measurement_theta_max 19.0425
_cell_measurement_theta_min 2.2295
_cell_volume 2440.4(9)
_computing_cell_refinement 'SAINT (Bruker, 1997)'
_computing_data_collection 'SMART (Bruker, 1997)'
_computing_data_reduction 'SAINT (Bruker, 1997)'
_computing_molecular_graphics 'SHELXTL (Bruker, 2001)'
_computing_publication_material 'SHELXTL (Bruker, 2001)'
_computing_structure_refinement 'SHELXTL (Bruker, 2001)'
_computing_structure_solution 'SHELXTL (Bruker, 2001)'
_diffrn_ambient_temperature 298(2)
_diffrn_measured_fraction_theta_full 1.000
_diffrn_measured_fraction_theta_max 1.000
_diffrn_measurement_device_type 'Bruker SMART APEX CCD'
_diffrn_measurement_method '\f and \w'
_diffrn_radiation_monochromator graphite
_diffrn_radiation_source 'fine-focus sealed tube'
_diffrn_radiation_type MoK\a
_diffrn_radiation_wavelength 0.71073
_diffrn_reflns_av_R_equivalents 0.0507
_diffrn_reflns_av_sigmaI/netI 0.0455
_diffrn_reflns_limit_h_max 10
_diffrn_reflns_limit_h_min -18
_diffrn_reflns_limit_k_max 18
_diffrn_reflns_limit_k_min -15
_diffrn_reflns_limit_l_max 15
_diffrn_reflns_limit_l_min -16
_diffrn_reflns_number 4419
_diffrn_reflns_theta_full 25.98
_diffrn_reflns_theta_max 25.98
_diffrn_reflns_theta_min 2.23
_exptl_absorpt_coefficient_mu 0.823
_exptl_absorpt_correction_T_max 0.9222
_exptl_absorpt_correction_T_min 0.8527
_exptl_absorpt_correction_type multi-scan
_exptl_absorpt_process_details '(SADABS; Sheldrick, 1996)'
_exptl_crystal_colour colourless
_exptl_crystal_density_diffrn 1.527
_exptl_crystal_density_method 'not measured'
_exptl_crystal_description prism
_exptl_crystal_F_000 1158
_exptl_crystal_size_max 0.20
_exptl_crystal_size_mid 0.14
_exptl_crystal_size_min 0.10
_refine_diff_density_max 0.485
_refine_diff_density_min -0.183
_refine_ls_abs_structure_details 'Flack (1983), with 469 Friedel pairs'
_refine_ls_abs_structure_Flack 0.03(2)
_refine_ls_extinction_method none
_refine_ls_goodness_of_fit_ref 1.050
_refine_ls_hydrogen_treatment constr
_refine_ls_matrix_type full
_refine_ls_number_parameters 78
_refine_ls_number_reflns 1072
_refine_ls_number_restraints 0
_refine_ls_restrained_S_all 1.050
_refine_ls_R_factor_all 0.0422
_refine_ls_R_factor_gt 0.0382
_refine_ls_shift/su_max 0.000
_refine_ls_shift/su_mean 0.000
_refine_ls_structure_factor_coef Fsqd
_refine_ls_weighting_details 'calc w = 1/[\s^2^(Fo^2^)+(0.0391P)^2^] where P=(Fo^2^+2Fc^2^)/3'
_refine_ls_weighting_scheme calc
_refine_ls_wR_factor_gt 0.0798
_refine_ls_wR_factor_ref 0.0813
_reflns_number_gt 1005
_reflns_number_total 1072
_reflns_threshold_expression I>2\s(I)
_cod_data_source_file lh2515.cif
_cod_data_source_block I
_cod_original_cell_volume 2440.4(8)
_cod_original_sg_symbol_H-M 'R 3 2'
_cod_database_code 2216041
_cod_database_fobs_code 2216041

loop_
_symmetry_equiv_pos_as_xyz
'x, y, z'
'-y, x-y, z'
'-x+y, -x, z'
'y, x, -z'
'x-y, -y, -z'
'-x, -x+y, -z'
'x+2/3, y+1/3, z+1/3'
'-y+2/3, x-y+1/3, z+1/3'
'-x+y+2/3, -x+1/3, z+1/3'
'y+2/3, x+1/3, -z+1/3'
'x-y+2/3, -y+1/3, -z+1/3'
'-x+2/3, -x+y+1/3, -z+1/3'
'x+1/3, y+2/3, z+2/3'
'-y+1/3, x-y+2/3, z+2/3'
'-x+y+1/3, -x+2/3, z+2/3'
'y+1/3, x+2/3, -z+2/3'
'x-y+1/3, -y+2/3, -z+2/3'
'-x+1/3, -x+y+2/3, -z+2/3'

loop_
_atom_site_type_symbol
_atom_site_label
_atom_site_fract_x
_atom_site_fract_y
_atom_site_fract_z
_atom_site_U_iso_or_equiv
_atom_site_adp_type
_atom_site_calc_flag
_atom_site_refinement_flags
_atom_site_occupancy
Zn Zn1 0.0000 1.0000 0.0000 0.0332(2) Uani d S 1
N N2 0.0862(2) 0.9399(2) 0.08301(16) 0.0354(6) Uani d . 1
C C5 0.1754(2) 0.9566(2) 0.0369(2) 0.0363(7) Uani d . 1
C C3 0.1693(4) 0.8141(4) 0.1330(2) 0.0585(9) Uani d . 1
H H3 0.1969 0.7711 0.1505 0.070 Uiso calc R 1
C C1 0.0411(3) 0.8668(3) 0.1543(3) 0.0487(8) Uani d . 1
H H1 -0.0206 0.8564 0.1851 0.058 Uiso calc R 1
C C2 0.0846(3) 0.8054(3) 0.1838(3) 0.0593(10) Uani d . 1
H H2 0.0559 0.7588 0.2380 0.071 Uiso calc R 1
C C4 0.2154(3) 0.8876(2) 0.0541(3) 0.0478(8) Uani d . 1
N N1 0.3333 0.6667 0.0452(2) 0.0415(8) Uani d S 1
O O1 0.3647(2) 0.6020(2) 0.04535(17) 0.0631(7) Uani d . 1
N N3 0.2931(3) 0.8874(3) -0.0037(3) 0.0721(10) Uani d . 1
H H3A 0.3133 0.8425 0.0085 0.087 Uiso calc R 1
H H3B 0.3217 0.9323 -0.0522 0.087 Uiso calc R 1

loop_
_atom_site_aniso_label
_atom_site_aniso_U_11
_atom_site_aniso_U_22
_atom_site_aniso_U_33
_atom_site_aniso_U_12
_atom_site_aniso_U_13
_atom_site_aniso_U_23
Zn1 0.0295(3) 0.0295(3) 0.0407(4) 0.01473(14) 0.000 0.000
N2 0.0331(16) 0.0286(15) 0.0419(12) 0.0135(13) 0.0018(12) 0.0051(12)
C5 0.0318(15) 0.0314(16) 0.0463(18) 0.0163(13) -0.0014(13) -0.0018(13)
C3 0.065(3) 0.044(2) 0.077(2) 0.0356(19) -0.006(3) 0.011(2)
C1 0.051(2) 0.047(2) 0.0494(19) 0.0249(16) 0.0071(15) 0.0095(15)
C2 0.073(3) 0.048(2) 0.059(2) 0.031(2) -0.0009(19) 0.0202(17)
C4 0.0407(19) 0.0358(17) 0.069(2) 0.0204(15) -0.0072(16) -0.0034(16)
N1 0.0402(13) 0.0402(13) 0.044(2) 0.0201(7) 0.000 0.000
O1 0.0538(17) 0.0466(17) 0.0985(16) 0.0322(15) 0.0023(13) 0.0010(13)
N3 0.062(2) 0.059(2) 0.116(3) 0.0456(18) 0.022(2) 0.0168(19)

loop_
_atom_type_symbol
_atom_type_description
_atom_type_scat_dispersion_real
_atom_type_scat_dispersion_imag
_atom_type_scat_source
C C 0.0033 0.0016 'International Tables Vol C Tables 4.2.6.8 and 6.1.1.4'
H H 0.0000 0.0000 'International Tables Vol C Tables 4.2.6.8 and 6.1.1.4'
N N 0.0061 0.0033 'International Tables Vol C Tables 4.2.6.8 and 6.1.1.4'
O O 0.0106 0.0060 'International Tables Vol C Tables 4.2.6.8 and 6.1.1.4'
Zn Zn 0.2839 1.4301 'International Tables Vol C Tables 4.2.6.8 and 6.1.1.4'

loop_
_geom_angle_atom_site_label_1
_geom_angle_atom_site_label_2
_geom_angle_atom_site_label_3
_geom_angle_site_symmetry_1
_geom_angle_site_symmetry_3
_geom_angle
N2 Zn1 N2 6 2_675 169.86(16)
N2 Zn1 N2 6 5_675 96.53(8)
N2 Zn1 N2 2_675 5_675 91.45(14)
N2 Zn1 N2 6 4_465 96.53(8)
N2 Zn1 N2 2_675 4_465 76.28(14)
N2 Zn1 N2 5_675 4_465 96.53(8)
N2 Zn1 N2 6 . 91.45(14)
N2 Zn1 N2 2_675 . 96.53(8)
N2 Zn1 N2 5_675 . 76.28(14)
N2 Zn1 N2 4_465 . 169.86(16)
N2 Zn1 N2 6 3_465 76.28(14)
N2 Zn1 N2 2_675 3_465 96.53(8)
N2 Zn1 N2 5_675 3_465 169.86(16)
N2 Zn1 N2 4_465 3_465 91.45(14)
N2 Zn1 N2 . 3_465 96.53(8)
C1 N2 C5 . . 120.9(3)
C1 N2 Zn1 . . 122.1(2)
C5 N2 Zn1 . . 113.92(18)
N2 C5 C4 . . 120.4(3)
N2 C5 C5 . 5_675 114.69(17)
C4 C5 C5 . 5_675 124.6(2)
C2 C3 C4 . . 120.3(3)
C2 C3 H3 . . 119.8
C4 C3 H3 . . 119.8
N2 C1 C2 . . 121.1(3)
N2 C1 H1 . . 119.5
C2 C1 H1 . . 119.5
C3 C2 C1 . . 119.4(3)
C3 C2 H2 . . 120.3
C1 C2 H2 . . 120.3
N3 C4 C3 . . 119.5(3)
N3 C4 C5 . . 123.5(3)
C3 C4 C5 . . 117.0(3)
O1 N1 O1 3_565 2_665 120.000(2)
O1 N1 O1 3_565 . 120.000(2)
O1 N1 O1 2_665 . 120.000(3)
C4 N3 H3A . . 120.0
C4 N3 H3B . . 120.0
H3A N3 H3B . . 120.0

loop_
_geom_bond_atom_site_label_1
_geom_bond_atom_site_label_2
_geom_bond_site_symmetry_2
_geom_bond_distance
Zn1 N2 6 2.159(2)
Zn1 N2 2_675 2.159(2)
Zn1 N2 5_675 2.159(2)
Zn1 N2 4_465 2.159(2)
Zn1 N2 . 2.159(2)
Zn1 N2 3_465 2.159(2)
N2 C1 . 1.325(4)
N2 C5 . 1.345(4)
C5 C4 . 1.414(4)
C5 C5 5_675 1.467(6)
C3 C2 . 1.357(5)
C3 C4 . 1.404(5)
C3 H3 . 0.9300
C1 C2 . 1.390(5)
C1 H1 . 0.9300
C2 H2 . 0.9300
C4 N3 . 1.368(4)
N1 O1 3_565 1.239(2)
N1 O1 2_665 1.239(2)
N1 O1 . 1.239(2)
N3 H3A . 0.8600
N3 H3B . 0.8600

loop_
_geom_hbond_atom_site_label_D
_geom_hbond_atom_site_label_H
_geom_hbond_atom_site_label_A
_geom_hbond_site_symmetry_A
_geom_hbond_distance_DH
_geom_hbond_distance_HA
_geom_hbond_distance_DA
_geom_hbond_angle_DHA
N3 H3A O1 2_665 0.86 2.14 2.980(4) 166.8
N3 H3B N3 5_675 0.86 2.40 2.851(6) 113.3

loop_
_geom_torsion_atom_site_label_1
_geom_torsion_atom_site_label_2
_geom_torsion_atom_site_label_3
_geom_torsion_atom_site_label_4
_geom_torsion_site_symmetry_1
_geom_torsion_site_symmetry_4
_geom_torsion
N2 Zn1 N2 C1 2_675 . 101.6(2)
N2 Zn1 N2 C1 5_675 . -168.5(3)
N2 Zn1 N2 C1 3_465 . 4.2(3)
N2 Zn1 N2 C5 2_675 . -98.0(3)
N2 Zn1 N2 C5 5_675 . -8.12(15)
N2 Zn1 N2 C5 3_465 . 164.6(2)
C1 N2 C5 C4 . . 8.2(4)
Zn1 N2 C5 C4 . . -152.5(2)
C1 N2 C5 C5 . 5_675 -177.2(3)
Zn1 N2 C5 C5 . 5_675 22.1(4)
C5 N2 C1 C2 . . 0.2(5)
Zn1 N2 C1 C2 . . 159.3(3)
C4 C3 C2 C1 . . 2.7(6)
N2 C1 C2 C3 . . -5.7(6)
C2 C3 C4 N3 . . -172.8(4)
C2 C3 C4 C5 . . 5.2(6)
N2 C5 C4 N3 . . 167.3(3)
C5 C5 C4 N3 5_675 . -6.8(5)
N2 C5 C4 C3 . . -10.7(5)
C5 C5 C4 C3 5_675 . 175.2(4)
